data_4518760
loop_
_publ_author_name
'Ma, Yun-Xiang'
'Gao, Bin'
'Li, Yongxin'
'Wei, Wei'
'Zhao, Yanli'
'Ma, Jian-Fang'

_publ_section_title
;
 Macrocycle-Based Metal-Organic Frameworks with NO<sub>2</sub>-Driven
 On/Off Switch of Conductivity.
;
_journal_issue 23
_journal_name_full 'ACS applied materials &amp; interfaces'
_journal_page_first 27066
_journal_page_last 27073
_journal_paper_doi 10.1021/acsami.1c05481
_journal_volume 13
_journal_year 2021
_chemical_formula_sum 'C78 H82 Co2 N2 O38'
_chemical_formula_weight 1785.30
_space_group_crystal_system monoclinic
_space_group_IT_number 11
_space_group_name_Hall '-P 2yb'
_space_group_name_H-M_alt 'P 1 21/m 1'
_atom_sites_solution_hydrogens mixed
_audit_creation_method SHELXL-2018/3
_cell_angle_alpha 90
_cell_angle_beta 99.729(3)
_cell_angle_gamma 90
_cell_formula_units_Z 2
_cell_length_a 12.4181(12)
_cell_length_b 15.9230(15)
_cell_length_c 21.1268(18)
_cell_measurement_reflns_used 3930
_cell_measurement_temperature 100(2)
_cell_measurement_theta_max 21.8587
_cell_measurement_theta_min 2.4314
_cell_volume 4117.4(7)
_computing_cell_refinement 'SAINT V8.38A (Bruker AXS Inc., 2017)'
_computing_data_collection 'APEX3 (Bruker AXS Inc., 2018)'
_computing_data_reduction 'SAINT V8.38A (Bruker AXS Inc., 2017)'
_computing_molecular_graphics 'XP (Bruker AXS Inc., 2018)'
_computing_publication_material 'APEX3 (Bruker AXS Inc., 2018)'
_computing_structure_refinement 'SHELXL-2018/3 (Sheldrick, 2018)'
_computing_structure_solution 'XT, VERSION 2014/5'
_diffrn_ambient_temperature 100(2)
_diffrn_detector_area_resol_mean 7.4074
_diffrn_measured_fraction_theta_full 0.998
_diffrn_measured_fraction_theta_max 0.994
_diffrn_measurement_device_type 'Photon II CPADs detector'
_diffrn_measurement_method 'phi and omega scans'
_diffrn_radiation_type MoK\a
_diffrn_radiation_wavelength 0.71073
_diffrn_reflns_av_R_equivalents 0.1278
_diffrn_reflns_av_unetI/netI 0.0846
_diffrn_reflns_Laue_measured_fraction_full 0.998
_diffrn_reflns_Laue_measured_fraction_max 0.994
_diffrn_reflns_limit_h_max 15
_diffrn_reflns_limit_h_min -15
_diffrn_reflns_limit_k_max 19
_diffrn_reflns_limit_k_min -19
_diffrn_reflns_limit_l_max 25
_diffrn_reflns_limit_l_min -25
_diffrn_reflns_number 45237
_diffrn_reflns_point_group_measured_fraction_full 0.998
_diffrn_reflns_point_group_measured_fraction_max 0.994
_diffrn_reflns_theta_full 25.242
_diffrn_reflns_theta_max 25.760
_diffrn_reflns_theta_min 2.337
_diffrn_source 'Incoatec microfocus source'
_exptl_absorpt_coefficient_mu 0.497
_exptl_absorpt_correction_T_max 0.99
_exptl_absorpt_correction_T_min 0.64
_exptl_absorpt_correction_type multi-scan
_exptl_absorpt_process_details
;
SADABS-2016/2 - Bruker AXS area detector scaling and absorption correction
;
_exptl_crystal_colour purple
_exptl_crystal_density_diffrn 1.440
_exptl_crystal_density_method 'not measured'
_exptl_crystal_description plate
_exptl_crystal_F_000 1850
_exptl_crystal_size_max 0.280
_exptl_crystal_size_mid 0.200
_exptl_crystal_size_min 0.020
_refine_diff_density_max 1.727
_refine_diff_density_min -0.796
_refine_diff_density_rms 0.108
_refine_ls_extinction_method none
_refine_ls_goodness_of_fit_ref 1.064
_refine_ls_hydrogen_treatment constr
_refine_ls_matrix_type full
_refine_ls_number_parameters 938
_refine_ls_number_reflns 8142
_refine_ls_number_restraints 2828
_refine_ls_restrained_S_all 0.936
_refine_ls_R_factor_all 0.1781
_refine_ls_R_factor_gt 0.1145
_refine_ls_shift/su_max 0.003
_refine_ls_shift/su_mean 0.000
_refine_ls_structure_factor_coef Fsqd
_refine_ls_weighting_details 'w=1/[\s^2^(Fo^2^)+(0.1020P)^2^+22.0125P] where P=(Fo^2^+2Fc^2^)/3'
_refine_ls_weighting_scheme calc
_refine_ls_wR_factor_gt 0.2815
_refine_ls_wR_factor_ref 0.3235
_reflns_Friedel_coverage 0.000
_reflns_number_gt 4415
_reflns_number_total 8142
_reflns_threshold_expression 'I > 2\s(I)'
_cod_data_source_file am1c05481_si_002.cif
_cod_data_source_block A-100
_cod_depositor_comments
;
The following automatic conversions were performed:

data item '_exptl_absorpt_correction_type' value 'Multi-Scan' was
changed to 'multi-scan' in accordance with the
/home/data/users/saulius/crontab/automatic-downloads/rss-feeds/ACS/lib/dictionaries/cif_core.dic
dictionary named 'cif_core.dic' version 2.4.2 last updated on
2011-04-26.

Automatic conversion script
Id: cif_fix_values 7556 2019-12-06 15:28:31Z antanas 

 Adding full bibliography for 4518759--4518761.cif.
;
_cod_original_sg_symbol_H-M 'P 21/m'
_cod_database_code 4518760
_shelx_shelxl_version_number 2018/3
_shelx_space_group_comment
;
The symmetry employed for this shelxl refinement is uniquely defined
by the following loop, which should always be used as a source of
symmetry information in preference to the above space-group names.
They are only intended as comments.
;
_shelx_estimated_absorpt_t_min 0.873
_shelx_estimated_absorpt_t_max 0.990
_exptl_absorpt_special_details
;
;

loop_
_space_group_symop_operation_xyz
'x, y, z'
'-x, y+1/2, -z'
'-x, -y, -z'
'x, -y-1/2, z'

loop_
_atom_site_label
_atom_site_type_symbol
_atom_site_fract_x
_atom_site_fract_y
_atom_site_fract_z
_atom_site_U_iso_or_equiv
_atom_site_adp_type
_atom_site_occupancy
_atom_site_site_symmetry_order
_atom_site_calc_flag
_atom_site_refinement_flags_posn
_atom_site_refinement_flags_adp
_atom_site_refinement_flags_occupancy
_atom_site_disorder_assembly
_atom_site_disorder_group
Co1 Co 0.76727(15) 0.750000 0.95332(7) 0.0634(5) Uani 1 2 d DS T P . .
O1 O 1.0936(13) 0.8241(10) 1.0976(6) 0.122(5) Uani 0.5 1 d D . P A -1
H1A H 1.111636 0.773315 1.096530 0.183 Uiso 0.5 1 d R U P A -1
H1B H 1.142883 0.859766 1.108920 0.183 Uiso 0.5 1 d R U P A -1
O2 O 1.1190(17) 0.9599(12) 1.0229(7) 0.162(9) Uani 0.5 1 d D . P A -1
H2A H 1.183585 0.942866 1.025132 0.244 Uiso 0.5 1 d R U P A -1
H2B H 1.096924 1.000583 0.998912 0.244 Uiso 0.5 1 d R U P A -1
O3 O 1.1366(16) 0.8115(13) 0.9585(9) 0.168(8) Uani 0.5 1 d D . P A -1
H3A H 1.195792 0.817156 0.984074 0.252 Uiso 0.5 1 d R U P A -1
H3B H 1.129891 0.833126 0.921814 0.252 Uiso 0.5 1 d R U P A -1
Co2 Co 1.0063(2) 0.86007(19) 1.00450(12) 0.0836(9) Uani 0.5 1 d D . P A -1
C1 C 0.8529(14) 0.6179(17) 0.8746(10) 0.054(2) Uani 0.523(8) 1 d D U P B 1
C2 C 0.8243(13) 0.5680(12) 0.8145(6) 0.050(2) Uani 0.523(8) 1 d DG U P B 1
C3 C 0.7389(14) 0.5947(11) 0.7676(8) 0.048(2) Uani 0.523(8) 1 d DG U P B 1
H3 H 0.700375 0.644787 0.773823 0.057 Uiso 0.523(8) 1 calc R U P B 1
C4 C 0.7099(14) 0.5482(11) 0.7117(7) 0.044(2) Uani 0.523(8) 1 d DG U P B 1
C5 C 0.7663(16) 0.4750(11) 0.7026(7) 0.045(3) Uani 0.523(8) 1 d DG U P B 1
H5 H 0.746511 0.443165 0.664403 0.054 Uiso 0.523(8) 1 calc R U P B 1
C6 C 0.8517(18) 0.4483(12) 0.7495(9) 0.051(2) Uani 0.523(8) 1 d DG U P B 1
C7 C 0.8807(15) 0.4948(12) 0.8055(7) 0.052(2) Uani 0.523(8) 1 d DG U P B 1
H7 H 0.939091 0.476559 0.837552 0.062 Uiso 0.523(8) 1 calc R U P B 1
C8 C 0.9191(16) 0.3742(11) 0.7374(9) 0.055(3) Uani 0.523(8) 1 d D U P B 1
C9 C 0.6048(11) 0.5378(9) 0.6079(6) 0.039(3) Uani 0.523(8) 1 d D U P B 1
H9A H 0.588391 0.477954 0.614694 0.047 Uiso 0.523(8) 1 calc R U P B 1
H9B H 0.670468 0.540746 0.587225 0.047 Uiso 0.523(8) 1 calc R U P B 1
C10 C 0.5098(8) 0.5783(8) 0.5656(6) 0.037(2) Uani 0.523(8) 1 d DG U P B 1
C11 C 0.4085(9) 0.5391(8) 0.5584(6) 0.037(2) Uani 0.523(8) 1 d DG U P B 1
C12 C 0.3226(8) 0.5685(9) 0.5129(7) 0.038(2) Uani 0.523(8) 1 d DG U P B 1
C13 C 0.3380(10) 0.6370(10) 0.4747(8) 0.033(2) Uani 0.523(8) 1 d DG U P B 1
H13 H 0.279309 0.657121 0.443673 0.039 Uiso 0.523(8) 1 calc R U P B 1
C14 C 0.4394(11) 0.6763(9) 0.4820(8) 0.032(2) Uani 0.523(8) 1 d DG U P B 1
C15 C 0.5253(9) 0.6469(8) 0.5274(7) 0.038(2) Uani 0.523(8) 1 d DG U P B 1
C16 C 0.634(2) 0.750000 0.5861(9) 0.048(3) Uani 0.523(8) 2 d DS TU P B 1
H16A H 0.704418 0.750001 0.615875 0.057 Uiso 0.523(8) 2 calc R U P B 1
H16B H 0.571800 0.750000 0.610055 0.057 Uiso 0.523(8) 2 calc R U P B 1
C17 C 0.4633(19) 0.750000 0.4399(8) 0.032(3) Uani 0.523(8) 2 d DS TU P B 1
H17 H 0.543022 0.749999 0.437371 0.039 Uiso 0.523(8) 2 calc R U P B 1
C18 C 0.398(4) 0.750000 0.3720(10) 0.047(5) Uani 0.523(8) 2 d DS TU P B 1
H18A H 0.418702 0.700928 0.348601 0.070 Uiso 0.261(4) 1 calc R U P B 1
H18B H 0.320038 0.747717 0.373831 0.070 Uiso 0.523(8) 2 calc R U P B 1
H18C H 0.414317 0.801355 0.349722 0.070 Uiso 0.261(4) 1 calc R U P B 1
C19 C 0.3459(12) 0.4858(11) 0.6489(7) 0.046(2) Uani 0.523(8) 1 d D U P B 1
H19A H 0.380291 0.450600 0.685466 0.056 Uiso 0.523(8) 1 calc R U P B 1
H19B H 0.358601 0.545273 0.661651 0.056 Uiso 0.523(8) 1 calc R U P B 1
C20 C 0.1423(16) 0.5254(17) 0.4402(8) 0.041(4) Uani 0.523(8) 1 d D U P B 1
H20A H 0.140845 0.581752 0.421430 0.062 Uiso 0.523(8) 1 calc R U P B 1
H20B H 0.067544 0.507376 0.442296 0.062 Uiso 0.523(8) 1 calc R U P B 1
H20C H 0.175647 0.486043 0.413573 0.062 Uiso 0.523(8) 1 calc R U P B 1
C21 C 0.2096(11) 0.5271(10) 0.5082(7) 0.042(2) Uani 0.523(8) 1 d D U P B 1
H21 H 0.222485 0.467312 0.521888 0.050 Uiso 0.523(8) 1 calc R U P B 1
C22 C 0.1462(12) 0.5682(10) 0.5565(6) 0.041(2) Uani 0.523(8) 1 d DG U P B 1
C23 C 0.1632(11) 0.5367(8) 0.6188(6) 0.046(2) Uani 0.523(8) 1 d DG U P B 1
C24 C 0.1086(11) 0.5718(9) 0.6646(6) 0.049(2) Uani 0.523(8) 1 d DG U P B 1
C25 C 0.0370(12) 0.6384(9) 0.6483(6) 0.051(2) Uani 0.523(8) 1 d DG U P B 1
C26 C 0.0200(13) 0.6699(8) 0.5860(7) 0.047(2) Uani 0.523(8) 1 d DG U P B 1
C27 C 0.0746(14) 0.6349(10) 0.5402(6) 0.042(2) Uani 0.523(8) 1 d DG U P B 1
H27 H 0.062924 0.656423 0.497633 0.050 Uiso 0.523(8) 1 calc R U P B 1
C28 C -0.0493(16) 0.750000 0.5707(11) 0.049(3) Uani 0.523(8) 2 d DS TU P B 1
H28 H -0.101349 0.750000 0.601996 0.059 Uiso 0.523(8) 2 calc R U P B 1
C29 C -0.121(4) 0.750000 0.5048(14) 0.063(5) Uani 0.523(8) 2 d DS TU P B 1
H29A H -0.162277 0.802680 0.498699 0.094 Uiso 0.261(4) 1 calc R U P B 1
H29B H -0.075071 0.744730 0.471613 0.094 Uiso 0.523(8) 2 calc R U P B 1
H29C H -0.171972 0.702591 0.501710 0.094 Uiso 0.261(4) 1 calc R U P B 1
C30 C 0.1276(13) 0.5345(13) 0.7311(7) 0.058(3) Uani 0.523(8) 1 d D U P B 1
H30A H 0.075538 0.558023 0.757155 0.070 Uiso 0.523(8) 1 calc R U P B 1
H30B H 0.118989 0.472673 0.729227 0.070 Uiso 0.523(8) 1 calc R U P B 1
C31 C -0.006(2) 0.750000 0.7191(12) 0.060(3) Uani 0.523(8) 2 d DS TU P B 1
H31A H -0.044176 0.750000 0.756394 0.072 Uiso 0.523(8) 2 calc R U P B 1
H31B H 0.073139 0.750000 0.737709 0.072 Uiso 0.523(8) 2 calc R U P B 1
C32 C 0.2834(11) 0.5181(12) 0.8134(7) 0.072(3) Uani 0.523(8) 1 d DG U P B 1
C33 C 0.3953(12) 0.5286(13) 0.8324(9) 0.077(3) Uani 0.523(8) 1 d DG U P B 1
H33 H 0.434599 0.565119 0.808929 0.092 Uiso 0.523(8) 1 calc R U P B 1
C34 C 0.4497(10) 0.4857(12) 0.8856(9) 0.082(3) Uani 0.523(8) 1 d DG U P B 1
C35 C 0.3923(12) 0.4323(11) 0.9199(7) 0.081(3) Uani 0.523(8) 1 d DG U P B 1
H35 H 0.429470 0.402975 0.956271 0.097 Uiso 0.523(8) 1 calc R U P B 1
C36 C 0.2803(12) 0.4218(10) 0.9009(7) 0.079(3) Uani 0.523(8) 1 d DG U P B 1
C37 C 0.2259(10) 0.4647(11) 0.8477(7) 0.077(3) Uani 0.523(8) 1 d DG U P B 1
H37 H 0.149396 0.457544 0.834726 0.092 Uiso 0.523(8) 1 calc R U P B 1
C38 C 0.2195(14) 0.3676(13) 0.9407(8) 0.080(3) Uani 0.523(8) 1 d D U P B 1
C39 C 0.5703(15) 0.4941(15) 0.9036(12) 0.089(4) Uani 0.523(8) 1 d D U P B 1
O6 O 0.7773(8) 0.6470(6) 0.8986(5) 0.052(2) Uani 0.523(8) 1 d D U P B 1
O7 O 0.9558(8) 0.6365(8) 0.8916(6) 0.065(3) Uani 0.523(8) 1 d D U P B 1
O8 O 1.0040(12) 0.3591(10) 0.7759(9) 0.063(4) Uani 0.523(8) 1 d D U P B 1
O9 O 0.8919(17) 0.3323(14) 0.6865(9) 0.054(5) Uani 0.523(8) 1 d D U P B 1
O10 O 0.6246(10) 0.5804(9) 0.6679(6) 0.038(2) Uani 0.523(8) 1 d D U P B 1
O11 O 0.6257(10) 0.6850(8) 0.5366(6) 0.044(2) Uani 0.523(8) 1 d D U P B 1
O12 O 0.3981(10) 0.4694(7) 0.5959(6) 0.044(2) Uani 0.523(8) 1 d D U P B 1
O13 O 0.2328(9) 0.4705(7) 0.6378(7) 0.045(2) Uani 0.523(8) 1 d D U P B 1
O14 O -0.0237(11) 0.6653(8) 0.6937(7) 0.059(2) Uani 0.523(8) 1 d D U P B 1
O15 O 0.2381(12) 0.5572(11) 0.7579(7) 0.064(3) Uani 0.523(8) 1 d D U P B 1
O16 O 0.1200(13) 0.3579(13) 0.9229(8) 0.106(4) Uani 0.523(8) 1 d D U P B 1
O17 O 0.2795(12) 0.3204(10) 0.9775(6) 0.078(3) Uani 0.523(8) 1 d D U P B 1
O18 O 0.6207(16) 0.4404(13) 0.9378(10) 0.115(5) Uani 0.523(8) 1 d D U P B 1
O19 O 0.6095(16) 0.5604(13) 0.8804(11) 0.106(5) Uani 0.523(8) 1 d D U P B 1
H19 H 0.671753 0.570790 0.901378 0.159 Uiso 0.523(8) 1 calc R U P B 1
C1A C 0.8602(16) 0.6233(19) 0.8695(11) 0.056(3) Uani 0.477(8) 1 d D U P B 2
C2A C 0.8236(15) 0.5723(13) 0.8108(8) 0.050(2) Uani 0.477(8) 1 d DG U P B 2
C3A C 0.7309(15) 0.5943(12) 0.7673(9) 0.048(2) Uani 0.477(8) 1 d DG U P B 2
H3AA H 0.692398 0.644327 0.773462 0.057 Uiso 0.477(8) 1 calc R U P B 2
C4A C 0.6946(15) 0.5430(12) 0.7148(8) 0.046(2) Uani 0.477(8) 1 d DG U P B 2
C5A C 0.7510(18) 0.4697(12) 0.7057(9) 0.045(3) Uani 0.477(8) 1 d DG U P B 2
H5A H 0.726213 0.434649 0.669838 0.054 Uiso 0.477(8) 1 calc R U P B 2
C6A C 0.8437(19) 0.4478(13) 0.7492(10) 0.051(2) Uani 0.477(8) 1 d DG U P B 2
C7A C 0.8799(17) 0.4991(14) 0.8017(9) 0.052(2) Uani 0.477(8) 1 d DG U P B 2
H7A H 0.943251 0.484054 0.831420 0.062 Uiso 0.477(8) 1 calc R U P B 2
C8A C 0.8979(18) 0.3650(12) 0.7435(10) 0.055(3) Uani 0.477(8) 1 d D U P B 2
C9A C 0.5735(12) 0.5220(10) 0.6169(7) 0.040(3) Uani 0.477(8) 1 d D U P B 2
H9AA H 0.549306 0.464441 0.625416 0.048 Uiso 0.477(8) 1 calc R U P B 2
H9AB H 0.639770 0.517444 0.596832 0.048 Uiso 0.477(8) 1 calc R U P B 2
C10A C 0.4849(9) 0.5657(8) 0.5715(7) 0.036(2) Uani 0.477(8) 1 d DG U P B 2
C11A C 0.3802(9) 0.5318(8) 0.5619(7) 0.038(2) Uani 0.477(8) 1 d DG U P B 2
C12A C 0.2987(9) 0.5666(10) 0.5162(8) 0.034(2) Uani 0.477(8) 1 d DG U P B 2
C13A C 0.3219(11) 0.6352(11) 0.4802(9) 0.033(2) Uani 0.477(8) 1 d DG U P B 2
H13A H 0.266172 0.659007 0.448933 0.040 Uiso 0.477(8) 1 calc R U P B 2
C14A C 0.4265(12) 0.6691(9) 0.4898(9) 0.033(2) Uani 0.477(8) 1 d DG U P B 2
C15A C 0.5080(10) 0.6344(9) 0.5355(8) 0.036(2) Uani 0.477(8) 1 d DG U P B 2
C16A C 0.631(3) 0.750000 0.5699(11) 0.046(3) Uani 0.477(8) 2 d DS TU P B 2
H16C H 0.709644 0.750000 0.588636 0.055 Uiso 0.477(8) 2 calc R U P B 2
H16D H 0.592291 0.750001 0.607206 0.055 Uiso 0.477(8) 2 calc R U P B 2
C17A C 0.451(2) 0.750000 0.4537(9) 0.030(3) Uani 0.477(8) 2 d DS TU P B 2
H17A H 0.530836 0.750000 0.452896 0.036 Uiso 0.477(8) 2 calc R U P B 2
C18A C 0.394(4) 0.750000 0.3838(11) 0.041(5) Uani 0.477(8) 2 d DS TU P B 2
H18D H 0.411151 0.802088 0.362943 0.061 Uiso 0.239(4) 1 calc R U P B 2
H18E H 0.418967 0.701810 0.361400 0.061 Uiso 0.239(4) 1 calc R U P B 2
H18F H 0.314506 0.746102 0.382025 0.061 Uiso 0.477(8) 2 calc R U P B 2
C19A C 0.3092(13) 0.4781(12) 0.6525(8) 0.046(3) Uani 0.477(8) 1 d D U P B 2
H19C H 0.339581 0.438064 0.686752 0.055 Uiso 0.477(8) 1 calc R U P B 2
H19D H 0.328294 0.535537 0.668600 0.055 Uiso 0.477(8) 1 calc R U P B 2
C20A C 0.1151(19) 0.539(2) 0.4418(9) 0.048(5) Uani 0.477(8) 1 d D U P B 2
H20D H 0.154470 0.512406 0.410666 0.073 Uiso 0.477(8) 1 calc R U P B 2
H20E H 0.044142 0.511448 0.440352 0.073 Uiso 0.477(8) 1 calc R U P B 2
H20F H 0.103746 0.598625 0.431156 0.073 Uiso 0.477(8) 1 calc R U P B 2
C21A C 0.1823(11) 0.5305(11) 0.5096(8) 0.041(2) Uani 0.477(8) 1 d D U P B 2
H21A H 0.189214 0.469218 0.519685 0.049 Uiso 0.477(8) 1 calc R U P B 2
C22A C 0.1238(14) 0.5713(11) 0.5601(7) 0.042(2) Uani 0.477(8) 1 d DG U P B 2
C23A C 0.1375(12) 0.5425(9) 0.6231(7) 0.045(2) Uani 0.477(8) 1 d DG U P B 2
C24A C 0.0819(13) 0.5810(10) 0.6671(6) 0.050(2) Uani 0.477(8) 1 d DG U P B 2
C25A C 0.0125(14) 0.6482(10) 0.6481(7) 0.052(2) Uani 0.477(8) 1 d DG U P B 2
C26A C -0.0012(15) 0.6770(9) 0.5851(8) 0.047(2) Uani 0.477(8) 1 d DG U P B 2
C27A C 0.0545(15) 0.6386(11) 0.5411(7) 0.042(2) Uani 0.477(8) 1 d DG U P B 2
H27A H 0.045106 0.658241 0.498102 0.051 Uiso 0.477(8) 1 calc R U P B 2
C28A C -0.0772(18) 0.750000 0.5628(12) 0.050(3) Uani 0.477(8) 2 d DS TU P B 2
H28A H -0.136593 0.750002 0.589471 0.060 Uiso 0.477(8) 2 calc R U P B 2
C29A C -0.131(4) 0.750000 0.4928(16) 0.064(5) Uani 0.477(8) 2 d DS TU P B 2
H29D H -0.177796 0.799630 0.483986 0.096 Uiso 0.239(4) 1 calc R U P B 2
H29E H -0.074529 0.751223 0.465475 0.096 Uiso 0.477(8) 2 calc R U P B 2
H29F H -0.175313 0.699148 0.483541 0.096 Uiso 0.239(4) 1 calc R U P B 2
C30A C 0.1018(15) 0.5509(14) 0.7357(8) 0.058(3) Uani 0.477(8) 1 d D U P B 2
H30C H 0.047894 0.576193 0.759621 0.070 Uiso 0.477(8) 1 calc R U P B 2
H30D H 0.094929 0.489028 0.737229 0.070 Uiso 0.477(8) 1 calc R U P B 2
C31A C 0.021(2) 0.750000 0.7307(13) 0.062(3) Uani 0.477(8) 2 d DS TU P B 2
H31C H 0.011826 0.750001 0.776253 0.075 Uiso 0.477(8) 2 calc R U P B 2
H31D H 0.099769 0.750000 0.726833 0.075 Uiso 0.477(8) 2 calc R U P B 2
C32A C 0.2620(13) 0.5349(14) 0.8163(8) 0.074(3) Uani 0.477(8) 1 d DG U P B 2
C33A C 0.3746(13) 0.5458(15) 0.8302(10) 0.078(3) Uani 0.477(8) 1 d DG U P B 2
H33A H 0.410430 0.579455 0.802985 0.093 Uiso 0.477(8) 1 calc R U P B 2
C34A C 0.4347(11) 0.5074(14) 0.8839(10) 0.082(3) Uani 0.477(8) 1 d DG U P B 2
C35A C 0.3823(13) 0.4582(12) 0.9237(8) 0.083(3) Uani 0.477(8) 1 d DG U P B 2
H35A H 0.423396 0.431975 0.960450 0.099 Uiso 0.477(8) 1 calc R U P B 2
C36A C 0.2697(13) 0.4473(11) 0.9098(8) 0.079(3) Uani 0.477(8) 1 d DG U P B 2
C37A C 0.2096(11) 0.4856(12) 0.8561(8) 0.075(3) Uani 0.477(8) 1 d DG U P B 2
H37A H 0.132625 0.478194 0.846639 0.090 Uiso 0.477(8) 1 calc R U P B 2
C38A C 0.2097(15) 0.3975(14) 0.9526(9) 0.078(3) Uani 0.477(8) 1 d D U P B 2
C39A C 0.5524(17) 0.5287(17) 0.9028(13) 0.089(4) Uani 0.477(8) 1 d D U P B 2
O6A O 0.8043(10) 0.6848(8) 0.8775(5) 0.061(3) Uani 0.477(8) 1 d D U P B 2
O7A O 0.9279(12) 0.5902(9) 0.9166(6) 0.077(4) Uani 0.477(8) 1 d D U P B 2
O8A O 0.9675(15) 0.3386(12) 0.7885(9) 0.075(5) Uani 0.477(8) 1 d D U P B 2
O9A O 0.8605(17) 0.3221(14) 0.6942(10) 0.052(5) Uani 0.477(8) 1 d D U P B 2
O10A O 0.5987(12) 0.5668(10) 0.6757(7) 0.043(3) Uani 0.477(8) 1 d D U P B 2
O11A O 0.6130(11) 0.6645(8) 0.5446(7) 0.043(2) Uani 0.477(8) 1 d D U P B 2
O12A O 0.3581(10) 0.4633(8) 0.5982(7) 0.043(2) Uani 0.477(8) 1 d D U P B 2
O13A O 0.1953(11) 0.4700(8) 0.6403(8) 0.046(2) Uani 0.477(8) 1 d D U P B 2
O14A O -0.0429(12) 0.6865(10) 0.6917(8) 0.058(3) Uani 0.477(8) 1 d D U P B 2
O15A O 0.2106(14) 0.5764(12) 0.7633(7) 0.067(3) Uani 0.477(8) 1 d D U P B 2
O16A O 0.1094(12) 0.4046(9) 0.9444(6) 0.068(3) Uani 0.477(8) 1 d D U P B 2
O17A O 0.2590(14) 0.3553(11) 0.9973(7) 0.080(3) Uani 0.477(8) 1 d D U P B 2
O18A O 0.6177(18) 0.4863(14) 0.9389(11) 0.114(5) Uani 0.477(8) 1 d D U P B 2
O19A O 0.5772(16) 0.5970(13) 0.8751(12) 0.099(5) Uani 0.477(8) 1 d D U P B 2
H19E H 0.521542 0.627622 0.866545 0.149 Uiso 0.477(8) 1 calc R U P B 2
C40 C 0.4942(17) 0.7313(14) 0.7243(8) 0.108(8) Uani 0.5 1 d D U P C -1
H40 H 0.525188 0.720884 0.686875 0.129 Uiso 0.5 1 calc R U P C -1
C41 C 0.342(2) 0.760(5) 0.7819(12) 0.159(13) Uani 0.5 1 d D U P C -1
H41A H 0.262228 0.768083 0.772889 0.239 Uiso 0.5 1 calc R U P C -1
H41B H 0.359165 0.711888 0.810628 0.239 Uiso 0.5 1 calc R U P C -1
H41C H 0.376480 0.810623 0.802370 0.239 Uiso 0.5 1 calc R U P C -1
C42 C 0.3145(15) 0.741(3) 0.6543(9) 0.115(9) Uani 0.5 1 d D U P C -1
H42A H 0.237697 0.750529 0.657520 0.172 Uiso 0.5 1 calc R U P C -1
H42B H 0.339231 0.783946 0.627065 0.172 Uiso 0.5 1 calc R U P C -1
H42C H 0.321917 0.685211 0.635327 0.172 Uiso 0.5 1 calc R U P C -1
N1 N 0.3828(12) 0.7441(19) 0.7201(6) 0.105(5) Uani 0.5 1 d D U P C -1
O20 O 0.5525(14) 0.734(2) 0.7781(8) 0.168(11) Uani 0.5 1 d . U P C -1
O4 O 0.9352(8) 0.750000 0.9898(4) 0.082(3) Uani 1 2 d S T P A .
O5 O 0.5995(11) 0.7741(10) 0.9093(7) 0.110(7) Uani 0.5 1 d . . P B -1
H5B H 0.596996 0.830569 0.890658 0.164 Uiso 0.5 1 d R U P B -1
H5C H 0.577606 0.732818 0.875148 0.164 Uiso 0.5 1 d R U P B -1
O21 O 0.0477(6) 0.239(3) 0.8450(4) 0.041(7) Uani 0.5 1 d . . P D -1
H21B H 0.070373 0.231363 0.808657 0.061 Uiso 0.5 1 d R U P D -1
H21C H 0.092977 0.215856 0.875820 0.061 Uiso 0.5 1 d R U P D -1

loop_
_atom_site_aniso_label
_atom_site_aniso_U_11
_atom_site_aniso_U_22
_atom_site_aniso_U_33
_atom_site_aniso_U_23
_atom_site_aniso_U_13
_atom_site_aniso_U_12
Co1 0.0895(13) 0.0559(9) 0.0435(8) 0.000 0.0072(8) 0.000
O1 0.125(13) 0.118(12) 0.105(10) -0.036(9) -0.034(9) 0.020(10)
O2 0.24(2) 0.182(14) 0.080(9) -0.087(10) 0.084(12) -0.164(16)
O3 0.24(2) 0.146(15) 0.130(14) -0.050(13) 0.061(15) -0.044(15)
Co2 0.0870(19) 0.098(2) 0.0596(14) -0.0168(14) -0.0057(13) -0.0091(16)
C1 0.064(4) 0.049(4) 0.046(4) -0.002(4) 0.001(4) -0.003(4)
C2 0.058(4) 0.045(4) 0.043(4) 0.000(3) 0.000(3) 0.001(3)
C3 0.059(5) 0.042(4) 0.040(4) 0.000(3) 0.002(4) 0.006(4)
C4 0.054(5) 0.039(4) 0.039(3) 0.003(3) 0.002(3) 0.008(4)
C5 0.053(5) 0.038(4) 0.042(4) 0.000(4) 0.000(4) 0.008(4)
C6 0.055(4) 0.044(4) 0.048(4) 0.000(3) -0.005(3) 0.009(3)
C7 0.058(4) 0.048(4) 0.046(4) 0.002(4) -0.003(4) 0.005(4)
C8 0.060(6) 0.043(5) 0.055(5) 0.000(4) -0.007(4) 0.010(4)
C9 0.042(5) 0.040(5) 0.036(4) -0.003(4) 0.005(4) 0.012(4)
C10 0.034(4) 0.045(4) 0.034(3) -0.003(3) 0.007(3) 0.007(3)
C11 0.040(4) 0.031(3) 0.039(3) 0.001(3) 0.005(4) 0.004(4)
C12 0.039(4) 0.037(3) 0.038(4) -0.004(3) 0.003(4) 0.001(4)
C13 0.031(4) 0.039(4) 0.029(4) -0.003(3) 0.006(4) 0.006(3)
C14 0.028(4) 0.045(4) 0.023(4) -0.002(3) 0.010(3) 0.004(3)
C15 0.033(4) 0.050(4) 0.031(4) 0.002(3) 0.005(3) 0.007(3)
C16 0.033(5) 0.072(6) 0.034(6) 0.000 -0.009(6) 0.000
C17 0.029(5) 0.055(5) 0.015(5) 0.000 0.011(5) 0.000
C18 0.050(9) 0.074(9) 0.016(7) 0.000 0.006(8) 0.000
C19 0.047(6) 0.039(4) 0.053(4) 0.015(4) 0.006(5) -0.010(5)
C20 0.039(9) 0.038(8) 0.045(5) -0.007(6) 0.001(6) -0.002(7)
C21 0.042(5) 0.039(4) 0.041(4) -0.002(3) 0.000(4) -0.009(4)
C22 0.038(5) 0.041(3) 0.044(3) 0.002(3) 0.005(3) -0.016(3)
C23 0.043(5) 0.046(4) 0.047(3) 0.006(3) 0.006(4) -0.016(4)
C24 0.046(5) 0.058(4) 0.045(3) 0.008(3) 0.010(4) -0.015(4)
C25 0.039(5) 0.069(4) 0.047(3) 0.004(3) 0.013(4) -0.011(4)
C26 0.031(5) 0.064(4) 0.047(3) 0.003(3) 0.006(4) -0.012(3)
C27 0.032(6) 0.051(4) 0.042(4) 0.001(3) 0.003(4) -0.015(4)
C28 0.023(7) 0.079(5) 0.044(5) 0.000 0.006(5) 0.000
C29 0.041(10) 0.099(10) 0.044(9) 0.000 -0.002(8) 0.000
C30 0.060(6) 0.070(5) 0.046(4) 0.011(4) 0.012(4) -0.015(5)
C31 0.048(7) 0.086(6) 0.049(6) 0.000 0.017(6) 0.000
C32 0.080(5) 0.089(6) 0.046(4) 0.011(4) 0.007(4) -0.016(5)
C33 0.085(5) 0.095(7) 0.048(4) 0.010(5) 0.003(4) -0.022(5)
C34 0.089(5) 0.101(7) 0.052(4) 0.008(5) 0.001(4) -0.022(5)
C35 0.092(5) 0.098(7) 0.049(4) 0.009(5) 0.001(4) -0.021(5)
C36 0.090(5) 0.096(7) 0.048(4) 0.011(4) 0.007(4) -0.018(5)
C37 0.086(5) 0.094(7) 0.049(5) 0.012(5) 0.007(4) -0.018(5)
C38 0.093(5) 0.098(7) 0.048(5) 0.010(5) 0.010(4) -0.018(5)
C39 0.092(6) 0.109(8) 0.060(5) 0.009(6) -0.006(5) -0.021(6)
O6 0.065(5) 0.044(5) 0.045(4) -0.001(4) 0.006(4) -0.012(4)
O7 0.061(5) 0.065(7) 0.066(6) -0.009(5) -0.001(5) -0.007(5)
O8 0.054(7) 0.053(7) 0.075(7) 0.000(6) -0.007(6) 0.014(6)
O9 0.068(10) 0.047(7) 0.046(6) 0.002(5) 0.009(6) 0.018(7)
O10 0.047(5) 0.036(4) 0.032(3) 0.001(3) 0.004(4) 0.009(4)
O11 0.029(4) 0.064(5) 0.036(4) 0.006(4) 0.002(3) 0.004(3)
O12 0.045(5) 0.035(3) 0.053(3) 0.007(3) 0.005(4) 0.002(4)
O13 0.044(5) 0.038(3) 0.054(4) 0.016(3) 0.009(4) -0.014(4)
O14 0.048(5) 0.079(5) 0.054(4) 0.004(4) 0.019(4) 0.000(4)
O15 0.069(6) 0.078(6) 0.046(4) 0.013(4) 0.012(4) -0.016(5)
O16 0.093(6) 0.138(11) 0.086(9) 0.045(8) 0.019(7) -0.007(8)
O17 0.092(6) 0.096(8) 0.047(6) 0.006(5) 0.013(5) -0.014(6)
O18 0.113(8) 0.131(11) 0.089(8) 0.011(9) -0.018(7) -0.004(9)
O19 0.104(9) 0.124(10) 0.084(8) 0.003(8) -0.003(8) -0.041(8)
C1A 0.064(5) 0.051(4) 0.049(4) -0.004(4) 0.001(4) -0.002(4)
C2A 0.058(4) 0.046(4) 0.043(4) 0.000(3) 0.001(3) 0.001(3)
C3A 0.059(5) 0.042(4) 0.040(4) 0.000(4) 0.002(4) 0.006(4)
C4A 0.054(5) 0.041(4) 0.040(4) 0.001(3) 0.001(4) 0.010(4)
C5A 0.054(5) 0.038(4) 0.041(4) 0.000(4) 0.001(4) 0.009(4)
C6A 0.057(4) 0.044(4) 0.048(4) 0.000(3) -0.004(4) 0.010(3)
C7A 0.058(4) 0.048(4) 0.047(4) 0.002(4) -0.003(4) 0.005(4)
C8A 0.060(6) 0.046(5) 0.053(5) 0.000(4) -0.007(5) 0.013(5)
C9A 0.042(5) 0.043(5) 0.036(4) -0.002(4) 0.006(4) 0.006(4)
C10A 0.037(4) 0.038(4) 0.035(4) -0.001(3) 0.007(4) 0.006(3)
C11A 0.039(4) 0.034(4) 0.040(4) 0.000(3) 0.006(4) 0.003(4)
C12A 0.036(4) 0.033(3) 0.035(4) -0.004(3) 0.005(4) 0.003(4)
C13A 0.032(4) 0.040(4) 0.028(4) -0.003(3) 0.008(4) 0.003(4)
C14A 0.032(4) 0.046(4) 0.025(4) -0.002(3) 0.011(4) 0.006(3)
C15A 0.029(4) 0.051(4) 0.029(4) 0.000(3) 0.008(3) 0.005(3)
C16A 0.031(5) 0.072(6) 0.032(6) 0.000 -0.004(6) 0.000
C17A 0.025(5) 0.054(5) 0.015(6) 0.000 0.014(5) 0.000
C18A 0.044(9) 0.066(9) 0.015(7) 0.000 0.013(8) 0.000
C19A 0.045(6) 0.040(4) 0.052(4) 0.014(4) 0.008(5) -0.008(5)
C20A 0.045(10) 0.052(10) 0.045(6) -0.009(7) -0.002(6) -0.005(9)
C21A 0.042(5) 0.037(4) 0.043(4) 0.001(4) 0.001(4) -0.011(4)
C22A 0.039(5) 0.043(4) 0.044(3) 0.001(3) 0.004(4) -0.018(4)
C23A 0.043(5) 0.044(4) 0.047(3) 0.008(3) 0.007(4) -0.015(4)
C24A 0.046(5) 0.060(4) 0.045(3) 0.006(3) 0.011(4) -0.014(4)
C25A 0.041(5) 0.068(4) 0.049(3) 0.004(3) 0.010(4) -0.011(4)
C26A 0.031(5) 0.065(4) 0.046(3) 0.003(3) 0.008(4) -0.011(3)
C27A 0.031(6) 0.052(4) 0.043(4) 0.002(4) 0.004(4) -0.016(4)
C28A 0.026(7) 0.077(6) 0.046(6) 0.000 0.003(5) 0.000
C29A 0.039(10) 0.102(11) 0.046(9) 0.000 -0.005(8) 0.000
C30A 0.060(6) 0.069(6) 0.046(4) 0.013(4) 0.012(4) -0.015(5)
C31A 0.051(7) 0.087(7) 0.051(6) 0.000 0.015(6) 0.000
C32A 0.081(5) 0.091(6) 0.048(4) 0.011(4) 0.005(4) -0.017(5)
C33A 0.084(5) 0.097(7) 0.049(4) 0.008(5) 0.003(4) -0.021(5)
C34A 0.090(5) 0.101(7) 0.052(4) 0.008(5) 0.002(4) -0.022(5)
C35A 0.092(5) 0.101(7) 0.051(5) 0.010(5) 0.001(4) -0.021(5)
C36A 0.090(5) 0.095(7) 0.049(4) 0.012(5) 0.006(4) -0.019(5)
C37A 0.086(5) 0.092(7) 0.047(5) 0.011(5) 0.007(4) -0.017(5)
C38A 0.090(5) 0.094(7) 0.048(5) 0.011(5) 0.007(4) -0.017(5)
C39A 0.093(6) 0.108(8) 0.062(5) 0.010(6) -0.002(5) -0.025(6)
O6A 0.073(5) 0.054(5) 0.051(5) -0.004(4) -0.001(4) 0.001(4)
O7A 0.080(7) 0.080(8) 0.061(6) -0.014(6) -0.013(6) 0.016(6)
O8A 0.077(10) 0.066(9) 0.070(8) -0.007(6) -0.019(7) 0.031(8)
O9A 0.060(10) 0.040(6) 0.049(7) 0.003(5) -0.008(7) 0.016(7)
O10A 0.049(5) 0.040(5) 0.036(4) 0.000(3) 0.001(4) 0.011(4)
O11A 0.031(4) 0.062(4) 0.035(4) 0.006(4) 0.003(3) 0.002(3)
O12A 0.042(5) 0.032(3) 0.053(4) 0.007(3) 0.004(4) -0.002(4)
O13A 0.045(5) 0.042(3) 0.052(4) 0.015(3) 0.007(5) -0.016(4)
O14A 0.046(5) 0.080(5) 0.053(4) 0.006(4) 0.019(4) -0.002(4)
O15A 0.071(6) 0.081(6) 0.047(4) 0.013(4) 0.009(4) -0.017(5)
O16A 0.086(6) 0.070(8) 0.047(6) -0.004(6) 0.007(5) -0.019(6)
O17A 0.095(6) 0.094(8) 0.046(6) 0.011(5) 0.004(5) -0.015(6)
O18A 0.114(8) 0.116(11) 0.099(8) 0.017(9) -0.020(7) -0.023(9)
O19A 0.097(10) 0.110(11) 0.082(8) 0.018(8) -0.007(8) -0.023(8)
C40 0.081(8) 0.111(19) 0.121(11) 0.030(12) -0.012(7) -0.026(11)
C41 0.22(2) 0.10(3) 0.177(14) 0.00(2) 0.087(16) 0.02(3)
C42 0.096(12) 0.09(2) 0.142(12) -0.021(19) -0.016(9) 0.05(2)
N1 0.090(7) 0.087(10) 0.131(9) -0.026(14) 0.001(6) -0.018(13)
O20 0.129(11) 0.22(3) 0.139(11) -0.032(19) -0.025(9) 0.04(2)
O4 0.100(7) 0.091(6) 0.048(4) 0.000 -0.011(4) 0.000
O5 0.099(9) 0.11(2) 0.111(10) -0.031(9) -0.016(7) -0.003(8)
O21 0.048(4) 0.01(2) 0.054(4) 0.006(6) -0.017(3) -0.004(5)

loop_
_atom_type_symbol
_atom_type_description
_atom_type_scat_dispersion_real
_atom_type_scat_dispersion_imag
_atom_type_scat_source
C C 0.0033 0.0016 'International Tables Vol C Tables 4.2.6.8 and 6.1.1.4'
H H 0.0000 0.0000 'International Tables Vol C Tables 4.2.6.8 and 6.1.1.4'
Co Co 0.3494 0.9721 'International Tables Vol C Tables 4.2.6.8 and 6.1.1.4'
N N 0.0061 0.0033 'International Tables Vol C Tables 4.2.6.8 and 6.1.1.4'
O O 0.0106 0.0060 'International Tables Vol C Tables 4.2.6.8 and 6.1.1.4'

loop_
_geom_angle_atom_site_label_1
_geom_angle_atom_site_label_2
_geom_angle_atom_site_label_3
_geom_angle
_geom_angle_site_symmetry_1
_geom_angle_site_symmetry_3
_geom_angle_publ_flag
O17 Co1 O17 68.0(9) 2_657 3_667 ?
O17 Co1 O6 90.9(5) 2_657 4_575 ?
O17 Co1 O6 157.5(6) 3_667 4_575 ?
O17 Co1 O6 157.5(6) 2_657 . ?
O17 Co1 O6 91.0(5) 3_667 . ?
O6 Co1 O6 108.4(6) 4_575 . ?
O17 Co1 O6A 115.0(5) 2_657 4_575 ?
O17 Co1 O6A 174.7(5) 3_667 4_575 ?
O6 Co1 O6A 24.3(4) 4_575 4_575 ?
O6 Co1 O6A 85.4(6) . 4_575 ?
O17 Co1 O17A 21.8(5) 2_657 2_657 ?
O17 Co1 O17A 89.7(8) 3_667 2_657 ?
O6 Co1 O17A 69.8(5) 4_575 2_657 ?
O6 Co1 O17A 173.9(5) . 2_657 ?
O6A Co1 O17A 155.2(7) . 2_657 ?
O6A Co1 O17A 93.5(6) 4_575 2_657 ?
O17 Co1 O17A 89.7(8) 2_657 3_667 ?
O17 Co1 O17A 21.8(5) 3_667 3_667 ?
O6 Co1 O17A 173.9(5) 4_575 3_667 ?
O6 Co1 O17A 69.8(5) . 3_667 ?
O17 Co1 O4 97.2(5) 2_657 . ?
O17 Co1 O4 97.2(5) 3_667 . ?
O6 Co1 O4 93.3(3) 4_575 . ?
O6 Co1 O4 93.3(3) . . ?
O6A Co1 O4 86.9(4) . . ?
O6A Co1 O4 86.9(4) 4_575 . ?
O17A Co1 O4 92.7(5) 2_657 . ?
O17A Co1 O4 92.7(5) 3_667 . ?
O17 Co1 O5 80.7(6) 2_657 . ?
O17 Co1 O5 92.1(6) 3_667 . ?
O6 Co1 O5 76.0(5) 4_575 . ?
O6 Co1 O5 92.6(5) . . ?
O4 Co1 O5 169.0(5) . . ?
Co2 O1 H1A 109.1 . . ?
Co2 O1 H1B 108.1 . . ?
H1A O1 H1B 118.3 . . ?
Co2 O2 H2A 111.4 . . ?
Co2 O2 H2B 109.4 . . ?
H2A O2 H2B 119.7 . . ?
Co2 O3 H3A 108.2 . . ?
Co2 O3 H3B 107.6 . . ?
H3A O3 H3B 119.2 . . ?
O4 Co2 O2 165.5(8) . . ?
O4 Co2 O1 92.9(5) . . ?
O2 Co2 O1 79.4(7) . . ?
O4 Co2 O3 87.7(6) . . ?
O2 Co2 O3 80.1(8) . . ?
O1 Co2 O3 90.9(8) . . ?
O6 C1 O7 125.7(13) . . ?
O6 C1 C2 117.6(11) . . ?
O7 C1 C2 115.9(11) . . ?
C3 C2 C7 120.0 . . ?
C3 C2 C1 119.2(9) . . ?
C7 C2 C1 120.8(9) . . ?
C2 C3 C4 120.0 . . ?
C2 C3 H3 120.0 . . ?
C4 C3 H3 120.0 . . ?
O10 C4 C5 124.5(8) . . ?
O10 C4 C3 115.5(8) . . ?
C5 C4 C3 120.0 . . ?
C4 C5 C6 120.0 . . ?
C4 C5 H5 120.0 . . ?
C6 C5 H5 120.0 . . ?
C7 C6 C5 120.0 . . ?
C7 C6 C8 119.6(8) . . ?
C5 C6 C8 120.1(9) . . ?
C6 C7 C2 120.0 . . ?
C6 C7 H7 120.0 . . ?
C2 C7 H7 120.0 . . ?
O8 C8 O9 122.1(14) . . ?
O8 C8 C6 118.7(12) . . ?
O9 C8 C6 119.1(12) . . ?
O10 C9 C10 109.1(9) . . ?
O10 C9 H9A 109.9 . . ?
C10 C9 H9A 109.9 . . ?
O10 C9 H9B 109.9 . . ?
C10 C9 H9B 109.9 . . ?
H9A C9 H9B 108.3 . . ?
C11 C10 C15 120.0 . . ?
C11 C10 C9 118.6(8) . . ?
C15 C10 C9 120.8(8) . . ?
O12 C11 C10 117.9(7) . . ?
O12 C11 C12 122.1(7) . . ?
C10 C11 C12 120.0 . . ?
C13 C12 C11 120.0 . . ?
C13 C12 C21 120.9(7) . . ?
C11 C12 C21 119.1(7) . . ?
C12 C13 C14 120.0 . . ?
C12 C13 H13 120.0 . . ?
C14 C13 H13 120.0 . . ?
C15 C14 C13 120.0 . . ?
C15 C14 C17 117.2(9) . . ?
C13 C14 C17 122.8(8) . . ?
O11 C15 C14 121.5(7) . . ?
O11 C15 C10 118.5(7) . . ?
C14 C15 C10 120.0 . . ?
O11 C16 O11 90.2(16) . 4_575 ?
O11 C16 H16A 113.6 . . ?
O11 C16 H16A 113.6 4_575 . ?
O11 C16 H16B 113.6 . . ?
O11 C16 H16B 113.6 4_575 . ?
H16A C16 H16B 110.9 . . ?
C18 C17 C14 115.0(13) . 4_575 ?
C18 C17 C14 115.0(11) . . ?
C14 C17 C14 100(2) 4_575 . ?
C18 C17 H17 108.8 . . ?
C14 C17 H17 108.8 4_575 . ?
C14 C17 H17 108.8 . . ?
C17 C18 H18A 109.5 . . ?
C17 C18 H18B 109.5 . . ?
H18A C18 H18B 109.5 . . ?
C17 C18 H18C 109.5 . . ?
H18A C18 H18C 109.5 . . ?
H18B C18 H18C 109.5 . . ?
C17 C18 H18D 97(3) . 4_575 ?
H18A C18 H18D 19.8 . 4_575 ?
H18B C18 H18D 101.1 . 4_575 ?
H18C C18 H18D 129.0 . 4_575 ?
C17 C18 H18E 96(3) . 4_575 ?
H18A C18 H18E 118.2 . 4_575 ?
H18B C18 H18E 112.9 . 4_575 ?
H18C C18 H18E 13.4 . 4_575 ?
C17 C18 H18F 101(3) . 4_575 ?
H18A C18 H18F 118.5 . 4_575 ?
H18B C18 H18F 10.3 . 4_575 ?
H18C C18 H18F 108.8 . 4_575 ?
O13 C19 O12 114.5(10) . . ?
O13 C19 H19A 108.6 . . ?
O12 C19 H19A 108.6 . . ?
O13 C19 H19B 108.6 . . ?
O12 C19 H19B 108.6 . . ?
H19A C19 H19B 107.6 . . ?
C21 C20 H20A 109.5 . . ?
C21 C20 H20B 109.5 . . ?
H20A C20 H20B 109.5 . . ?
C21 C20 H20C 109.5 . . ?
H20A C20 H20C 109.5 . . ?
H20B C20 H20C 109.5 . . ?
C20 C21 C22 111.7(11) . . ?
C20 C21 C12 114.5(11) . . ?
C22 C21 C12 109.8(10) . . ?
C20 C21 H21 106.8 . . ?
C22 C21 H21 106.8 . . ?
C12 C21 H21 106.8 . . ?
C23 C22 C27 120.0 . . ?
C23 C22 C21 117.5(8) . . ?
C27 C22 C21 122.5(8) . . ?
O13 C23 C24 117.4(8) . . ?
O13 C23 C22 122.6(8) . . ?
C24 C23 C22 120.0 . . ?
C25 C24 C23 120.0 . . ?
C25 C24 C30 121.7(9) . . ?
C23 C24 C30 118.3(9) . . ?
O14 C25 C26 122.0(8) . . ?
O14 C25 C24 117.7(8) . . ?
C26 C25 C24 120.0 . . ?
C25 C26 C27 120.0 . . ?
C25 C26 C28 119.2(9) . . ?
C27 C26 C28 120.4(9) . . ?
C26 C27 C22 120.0 . . ?
C26 C27 H27 120.0 . . ?
C22 C27 H27 120.0 . . ?
C29 C28 C26 114.4(11) . . ?
C29 C28 C26 114.4(14) . 4_575 ?
C26 C28 C26 112(2) . 4_575 ?
C29 C28 H28 105.1 . . ?
C26 C28 H28 105.1 . . ?
C26 C28 H28 105.1 4_575 . ?
C28 C29 H29A 109.5 . . ?
C28 C29 H29B 109.5 . . ?
H29A C29 H29B 109.5 . . ?
C28 C29 H29C 109.5 . . ?
H29A C29 H29C 109.5 . . ?
H29B C29 H29C 109.5 . . ?
C28 C29 H29A 109.5(8) . 4_575 ?
H29A C29 H29A 117.7 . 4_575 ?
H29B C29 H29A 100.8 . 4_575 ?
H29C C29 H29A 9.8 . 4_575 ?
C28 C29 H29B 109(2) . 4_575 ?
H29A C29 H29B 100.8 . 4_575 ?
H29B C29 H29B 9.8 . 4_575 ?
H29C C29 H29B 117.7 . 4_575 ?
H29A C29 H29B 109.5 4_575 4_575 ?
C28 C29 H29C 109.5(12) . 4_575 ?
H29A C29 H29C 9.8 . 4_575 ?
H29B C29 H29C 117.7 . 4_575 ?
H29C C29 H29C 100.8 . 4_575 ?
H29A C29 H29C 109.5 4_575 4_575 ?
H29B C29 H29C 109.5 4_575 4_575 ?
C28 C29 H29D 127(3) . 4_575 ?
H29A C29 H29D 106.1 . 4_575 ?
H29B C29 H29D 93.6 . 4_575 ?
H29C C29 H29D 19.5 . 4_575 ?
H29A C29 H29D 17.6 4_575 4_575 ?
H29B C29 H29D 100.7 4_575 4_575 ?
H29C C29 H29D 99.4 4_575 4_575 ?
C28 C29 H29E 113(5) . 4_575 ?
H29A C29 H29E 104.3 . 4_575 ?
H29B C29 H29E 5.4 . 4_575 ?
H29C C29 H29E 110.8 . 4_575 ?
H29A C29 H29E 102.5 4_575 4_575 ?
H29B C29 H29E 7.0 4_575 4_575 ?
H29C C29 H29E 112.4 4_575 4_575 ?
O15 C30 C24 104.8(10) . . ?
O15 C30 H30A 110.8 . . ?
C24 C30 H30A 110.8 . . ?
O15 C30 H30B 110.8 . . ?
C24 C30 H30B 110.8 . . ?
H30A C30 H30B 108.9 . . ?
O14 C31 O14 136(2) 4_575 . ?
O14 C31 H31A 103.2 4_575 . ?
O14 C31 H31A 103.2 . . ?
O14 C31 H31B 103.2 4_575 . ?
O14 C31 H31B 103.2 . . ?
H31A C31 H31B 105.2 . . ?
O15 C32 C33 116.1(9) . . ?
O15 C32 C37 123.7(9) . . ?
C33 C32 C37 120.0 . . ?
C32 C33 C34 120.0 . . ?
C32 C33 H33 120.0 . . ?
C34 C33 H33 120.0 . . ?
C33 C34 C35 120.0 . . ?
C33 C34 C39 119.6(10) . . ?
C35 C34 C39 120.4(10) . . ?
C36 C35 C34 120.0 . . ?
C36 C35 H35 120.0 . . ?
C34 C35 H35 120.0 . . ?
C35 C36 C37 120.0 . . ?
C35 C36 C38 118.9(9) . . ?
C37 C36 C38 121.0(9) . . ?
C36 C37 C32 120.0 . . ?
C36 C37 H37 120.0 . . ?
C32 C37 H37 120.0 . . ?
O17 C38 O16 125.5(16) . . ?
O17 C38 C36 113.3(14) . . ?
O16 C38 C36 118.3(13) . . ?
O18 C39 O19 127.4(18) . . ?
O18 C39 C34 118.8(16) . . ?
O19 C39 C34 113.8(16) . . ?
C1 O6 Co1 131.7(13) . . ?
C4 O10 C9 114.7(9) . . ?
C15 O11 C16 111.4(13) . . ?
C11 O12 C19 114.0(10) . . ?
C23 O13 C19 118.4(10) . . ?
C25 O14 C31 118.3(15) . . ?
C32 O15 C30 116.8(10) . . ?
C38 O17 Co1 125.5(12) . 3_667 ?
C39 O19 H19 109.5 . . ?
O6A C1A O7A 121.6(14) . . ?
O6A C1A C2A 116.7(12) . . ?
O7A C1A C2A 119.0(14) . . ?
C3A C2A C7A 120.0 . . ?
C3A C2A C1A 121.1(9) . . ?
C7A C2A C1A 118.8(10) . . ?
C4A C3A C2A 120.0 . . ?
C4A C3A H3AA 120.0 . . ?
C2A C3A H3AA 120.0 . . ?
O10A C4A C3A 116.5(9) . . ?
O10A C4A C5A 123.5(9) . . ?
C3A C4A C5A 120.0 . . ?
C6A C5A C4A 120.0 . . ?
C6A C5A H5A 120.0 . . ?
C4A C5A H5A 120.0 . . ?
C5A C6A C7A 120.0 . . ?
C5A C6A C8A 120.2(9) . . ?
C7A C6A C8A 119.5(9) . . ?
C6A C7A C2A 120.0 . . ?
C6A C7A H7A 120.0 . . ?
C2A C7A H7A 120.0 . . ?
O8A C8A O9A 123.8(15) . . ?
O8A C8A C6A 120.1(13) . . ?
O9A C8A C6A 115.8(13) . . ?
O10A C9A C10A 110.7(11) . . ?
O10A C9A H9AA 109.5 . . ?
C10A C9A H9AA 109.5 . . ?
O10A C9A H9AB 109.5 . . ?
C10A C9A H9AB 109.5 . . ?
H9AA C9A H9AB 108.1 . . ?
C11A C10A C15A 120.0 . . ?
C11A C10A C9A 118.6(8) . . ?
C15A C10A C9A 121.1(8) . . ?
O12A C11A C10A 119.5(7) . . ?
O12A C11A C12A 120.5(7) . . ?
C10A C11A C12A 120.0 . . ?
C13A C12A C11A 120.0 . . ?
C13A C12A C21A 121.4(8) . . ?
C11A C12A C21A 118.5(8) . . ?
C12A C13A C14A 120.0 . . ?
C12A C13A H13A 120.0 . . ?
C14A C13A H13A 120.0 . . ?
C15A C14A C13A 120.0 . . ?
C15A C14A C17A 119.6(9) . . ?
C13A C14A C17A 120.2(9) . . ?
O11A C15A C14A 121.4(8) . . ?
O11A C15A C10A 118.5(8) . . ?
C14A C15A C10A 120.0 . . ?
O11A C16A H16C 103.0 . . ?
O11A C16A H16C 103.0 4_575 . ?
O11A C16A H16D 103.0 . . ?
O11A C16A H16D 103.0 4_575 . ?
H16C C16A H16D 105.1 . . ?
C18A C17A C14A 112.3(10) . . ?
C18A C17A H17A 106.5 . . ?
C14A C17A H17A 106.5 . . ?
C14A C17A H17A 106.5 4_575 . ?
C17A C18A H18D 109.5 . . ?
C17A C18A H18E 109.5 . . ?
H18D C18A H18E 109.5 . . ?
C17A C18A H18F 109.5 . . ?
H18D C18A H18F 109.5 . . ?
H18E C18A H18F 109.5 . . ?
H18A C18A H18C 88.1 4_575 4_575 ?
H18A C18A H18D 100.4 4_575 4_575 ?
H18C C18A H18D 12.8 4_575 4_575 ?
H18A C18A H18E 11.0 4_575 4_575 ?
H18C C18A H18E 97.6 4_575 4_575 ?
H18A C18A H18F 108.1 4_575 4_575 ?
H18C C18A H18F 110.5 4_575 4_575 ?
O13A C19A O12A 113.3(11) . . ?
O13A C19A H19C 108.9 . . ?
O12A C19A H19C 108.9 . . ?
O13A C19A H19D 108.9 . . ?
O12A C19A H19D 108.9 . . ?
H19C C19A H19D 107.7 . . ?
C21A C20A H20D 109.5 . . ?
C21A C20A H20E 109.5 . . ?
H20D C20A H20E 109.5 . . ?
C21A C20A H20F 109.5 . . ?
H20D C20A H20F 109.5 . . ?
H20E C20A H20F 109.5 . . ?
C22A C21A C20A 111.4(12) . . ?
C22A C21A C12A 109.0(10) . . ?
C20A C21A C12A 113.9(13) . . ?
C22A C21A H21A 107.4 . . ?
C20A C21A H21A 107.4 . . ?
C12A C21A H21A 107.4 . . ?
C23A C22A C27A 120.0 . . ?
C23A C22A C21A 122.1(8) . . ?
C27A C22A C21A 117.9(8) . . ?
O13A C23A C24A 119.3(9) . . ?
O13A C23A C22A 120.2(9) . . ?
C24A C23A C22A 120.0 . . ?
C23A C24A C25A 120.0 . . ?
C23A C24A C30A 118.9(9) . . ?
C25A C24A C30A 121.0(10) . . ?
O14A C25A C24A 120.1(9) . . ?
O14A C25A C26A 119.9(9) . . ?
C24A C25A C26A 120.0 . . ?
C27A C26A C25A 120.0 . . ?
C27A C26A C28A 118.9(10) . . ?
C25A C26A C28A 121.1(10) . . ?
C26A C27A C22A 120.0 . . ?
C26A C27A H27A 120.0 . . ?
C22A C27A H27A 120.0 . . ?
C29A C28A C26A 116.7(14) . . ?
C29A C28A H28A 107.7 . . ?
C26A C28A H28A 107.7 . . ?
C26A C28A H28A 107.7 4_575 . ?
C28A C29A H29D 109.5 . . ?
C28A C29A H29E 109.5 . . ?
H29D C29A H29E 109.5 . . ?
C28A C29A H29F 109.5 . . ?
H29D C29A H29F 109.5 . . ?
H29E C29A H29F 109.5 . . ?
H29A C29A H29B 121.7 4_575 4_575 ?
H29A C29A H29C 115.8 4_575 4_575 ?
H29B C29A H29C 121.1 4_575 4_575 ?
O15A C30A C24A 106.9(11) . . ?
O15A C30A H30C 110.3 . . ?
C24A C30A H30C 110.3 . . ?
O15A C30A H30D 110.3 . . ?
C24A C30A H30D 110.3 . . ?
H30C C30A H30D 108.6 . . ?
O14A C31A O14A 88(2) 4_575 . ?
O14A C31A H31C 114.0 4_575 . ?
O14A C31A H31C 114.0 . . ?
O14A C31A H31D 114.0 4_575 . ?
O14A C31A H31D 114.0 . . ?
H31C C31A H31D 111.2 . . ?
O15A C32A C33A 115.3(9) . . ?
O15A C32A C37A 124.7(9) . . ?
C33A C32A C37A 120.0 . . ?
C32A C33A C34A 120.0 . . ?
C32A C33A H33A 120.0 . . ?
C34A C33A H33A 120.0 . . ?
C35A C34A C33A 120.0 . . ?
C35A C34A C39A 120.4(11) . . ?
C33A C34A C39A 119.1(10) . . ?
C34A C35A C36A 120.0 . . ?
C34A C35A H35A 120.0 . . ?
C36A C35A H35A 120.0 . . ?
C37A C36A C35A 120.0 . . ?
C37A C36A C38A 118.3(10) . . ?
C35A C36A C38A 121.7(10) . . ?
C36A C37A C32A 120.0 . . ?
C36A C37A H37A 120.0 . . ?
C32A C37A H37A 120.0 . . ?
O17A C38A O16A 121.1(15) . . ?
O17A C38A C36A 121.2(14) . . ?
O16A C38A C36A 117.5(13) . . ?
O18A C39A O19A 124.3(18) . . ?
O18A C39A C34A 124.1(18) . . ?
O19A C39A C34A 111.6(16) . . ?
C1A O6A Co1 136.6(14) . . ?
C4A O10A C9A 115.1(10) . . ?
C15A O11A C16A 117.4(15) . . ?
C11A O12A C19A 118.1(11) . . ?
C23A O13A C19A 115.9(11) . . ?
C25A O14A C31A 113.4(15) . . ?
C32A O15A C30A 118.3(11) . . ?
C39A O19A H19E 109.5 . . ?
O20 C40 N1 118.4(17) . . ?
O20 C40 H40 120.8 . . ?
N1 C40 H40 120.8 . . ?
N1 C41 H41A 109.5 . . ?
N1 C41 H41B 109.5 . . ?
H41A C41 H41B 109.5 . . ?
N1 C41 H41C 109.5 . . ?
H41A C41 H41C 109.5 . . ?
H41B C41 H41C 109.5 . . ?
N1 C42 H42A 109.5 . . ?
N1 C42 H42B 109.5 . . ?
H42A C42 H42B 109.5 . . ?
N1 C42 H42C 109.5 . . ?
H42A C42 H42C 109.5 . . ?
H42B C42 H42C 109.5 . . ?
C40 N1 C41 116.9(11) . . ?
C40 N1 C42 117.1(10) . . ?
C41 N1 C42 126.0(18) . . ?
Co2 O4 Co1 116.8(3) . . ?
Co1 O5 H5B 107.3 . . ?
Co1 O5 H5C 108.9 . . ?
H5B O5 H5C 109.5 . . ?
H21B O21 H21C 109.5 . . ?

loop_
_geom_bond_atom_site_label_1
_geom_bond_atom_site_label_2
_geom_bond_distance
_geom_bond_site_symmetry_2
_geom_bond_publ_flag
Co1 O17 2.004(14) 2_657 ?
Co1 O17 2.004(14) 3_667 ?
Co1 O6 2.022(8) 4_575 ?
Co1 O6 2.022(8) . ?
Co1 O6A 2.026(8) . ?
Co1 O6A 2.026(9) 4_575 ?
Co1 O17A 2.030(15) 2_657 ?
Co1 O17A 2.030(16) 3_667 ?
Co1 O4 2.098(10) . ?
Co1 O5 2.167(13) . ?
O1 Co2 2.156(12) . ?
O1 H1A 0.8400 . ?
O1 H1B 0.8394 . ?
O2 Co2 2.110(11) . ?
O2 H2A 0.8400 . ?
O2 H2B 0.8392 . ?
O3 Co2 2.167(15) . ?
O3 H3A 0.8399 . ?
O3 H3B 0.8401 . ?
Co2 O4 1.963(5) . ?
C1 O6 1.230(15) . ?
C1 O7 1.301(19) . ?
C1 C2 1.489(9) . ?
C2 C3 1.3900 . ?
C2 C7 1.3900 . ?
C3 C4 1.3900 . ?
C3 H3 0.9500 . ?
C4 O10 1.382(7) . ?
C4 C5 1.3900 . ?
C5 C6 1.3900 . ?
C5 H5 0.9500 . ?
C6 C7 1.3900 . ?
C6 C8 1.493(10) . ?
C7 H7 0.9500 . ?
C8 O8 1.241(11) . ?
C8 O9 1.263(11) . ?
C9 O10 1.421(9) . ?
C9 C10 1.500(9) . ?
C9 H9A 0.9900 . ?
C9 H9B 0.9900 . ?
C10 C11 1.3900 . ?
C10 C15 1.3900 . ?
C11 O12 1.383(8) . ?
C11 C12 1.3900 . ?
C12 C13 1.3900 . ?
C12 C21 1.538(10) . ?
C13 C14 1.3900 . ?
C13 H13 0.9500 . ?
C14 C15 1.3900 . ?
C14 C17 1.532(9) . ?
C15 O11 1.371(8) . ?
C16 O11 1.462(11) . ?
C16 O11 1.462(11) 4_575 ?
C16 H16A 0.9900 . ?
C16 H16B 0.9900 . ?
C17 C18 1.523(14) . ?
C17 H17 1.0000 . ?
C18 H18A 0.9800 . ?
C18 H18B 0.9800 . ?
C18 H18C 0.9800 . ?
C18 H18D 0.87(3) 4_575 ?
C18 H18E 0.85(4) 4_575 ?
C18 H18F 1.10(10) 4_575 ?
C19 O13 1.406(12) . ?
C19 O12 1.409(12) . ?
C19 H19A 0.9900 . ?
C19 H19B 0.9900 . ?
C20 C21 1.535(11) . ?
C20 H20A 0.9800 . ?
C20 H20B 0.9800 . ?
C20 H20C 0.9800 . ?
C21 C22 1.537(10) . ?
C21 H21 1.0000 . ?
C22 C23 1.3900 . ?
C22 C27 1.3900 . ?
C23 O13 1.379(8) . ?
C23 C24 1.3900 . ?
C24 C25 1.3900 . ?
C24 C30 1.506(9) . ?
C25 O14 1.385(9) . ?
C25 C26 1.3900 . ?
C26 C27 1.3900 . ?
C26 C28 1.541(10) . ?
C27 H27 0.9500 . ?
C28 C29 1.520(17) . ?
C28 H28 1.0000 . ?
C29 H29A 0.9800 . ?
C29 H29B 0.9800 . ?
C29 H29C 0.9800 . ?
C29 H29A 0.9800 4_575 ?
C29 H29B 0.9800 4_575 ?
C29 H29C 0.9800 4_575 ?
C29 H29D 1.10(5) 4_575 ?
C29 H29E 1.09(10) 4_575 ?
C30 O15 1.439(11) . ?
C30 H30A 0.9900 . ?
C30 H30B 0.9900 . ?
C31 O14 1.455(11) 4_575 ?
C31 O14 1.455(11) . ?
C31 H31A 0.9900 . ?
C31 H31B 0.9900 . ?
C32 O15 1.362(9) . ?
C32 C33 1.3900 . ?
C32 C37 1.3900 . ?
C33 C34 1.3900 . ?
C33 H33 0.9500 . ?
C34 C35 1.3900 . ?
C34 C39 1.487(15) . ?
C35 C36 1.3900 . ?
C35 H35 0.9500 . ?
C36 C37 1.3900 . ?
C36 C38 1.495(13) . ?
C37 H37 0.9500 . ?
C38 O17 1.237(14) . ?
C38 O16 1.239(14) . ?
C39 O18 1.222(19) . ?
C39 O19 1.292(18) . ?
O19 H19 0.8400 . ?
C1A O6A 1.228(15) . ?
C1A O7A 1.30(2) . ?
C1A C2A 1.488(10) . ?
C2A C3A 1.3900 . ?
C2A C7A 1.3900 . ?
C3A C4A 1.3900 . ?
C3A H3AA 0.9500 . ?
C4A O10A 1.383(8) . ?
C4A C5A 1.3900 . ?
C5A C6A 1.3900 . ?
C5A H5A 0.9500 . ?
C6A C7A 1.3900 . ?
C6A C8A 1.494(10) . ?
C7A H7A 0.9500 . ?
C8A O8A 1.245(11) . ?
C8A O9A 1.267(11) . ?
C9A O10A 1.421(10) . ?
C9A C10A 1.502(9) . ?
C9A H9AA 0.9900 . ?
C9A H9AB 0.9900 . ?
C10A C11A 1.3900 . ?
C10A C15A 1.3900 . ?
C11A O12A 1.388(8) . ?
C11A C12A 1.3900 . ?
C12A C13A 1.3900 . ?
C12A C21A 1.540(10) . ?
C13A C14A 1.3900 . ?
C13A H13A 0.9500 . ?
C14A C15A 1.3900 . ?
C14A C17A 1.551(9) . ?
C15A O11A 1.371(9) . ?
C16A O11A 1.465(10) . ?
C16A O11A 1.465(10) 4_575 ?
C16A H16C 0.9900 . ?
C16A H16D 0.9900 . ?
C17A C18A 1.526(14) . ?
C17A H17A 1.0000 . ?
C18A H18D 0.9800 . ?
C18A H18E 0.9800 . ?
C18A H18F 0.9800 . ?
C18A H18D 0.9801 4_575 ?
C18A H18E 0.9800 4_575 ?
C18A H18F 0.9800 4_575 ?
C19A O13A 1.400(13) . ?
C19A O12A 1.406(12) . ?
C19A H19C 0.9900 . ?
C19A H19D 0.9900 . ?
C20A C21A 1.536(11) . ?
C20A H20D 0.9800 . ?
C20A H20E 0.9800 . ?
C20A H20F 0.9800 . ?
C21A C22A 1.534(10) . ?
C21A H21A 1.0000 . ?
C22A C23A 1.3900 . ?
C22A C27A 1.3900 . ?
C23A O13A 1.375(9) . ?
C23A C24A 1.3900 . ?
C24A C25A 1.3900 . ?
C24A C30A 1.507(10) . ?
C25A O14A 1.381(9) . ?
C25A C26A 1.3900 . ?
C26A C27A 1.3900 . ?
C26A C28A 1.521(10) . ?
C27A H27A 0.9500 . ?
C28A C29A 1.518(18) . ?
C28A H28A 1.0000 . ?
C29A H29D 0.9800 . ?
C29A H29E 0.9800 . ?
C29A H29F 0.9800 . ?
C30A O15A 1.437(12) . ?
C30A H30C 0.9900 . ?
C30A H30D 0.9900 . ?
C31A O14A 1.455(12) 4_575 ?
C31A O14A 1.455(12) . ?
C31A H31C 0.9900 . ?
C31A H31D 0.9900 . ?
C32A O15A 1.363(9) . ?
C32A C33A 1.3900 . ?
C32A C37A 1.3900 . ?
C33A C34A 1.3900 . ?
C33A H33A 0.9500 . ?
C34A C35A 1.3900 . ?
C34A C39A 1.488(15) . ?
C35A C36A 1.3900 . ?
C35A H35A 0.9500 . ?
C36A C37A 1.3900 . ?
C36A C38A 1.493(13) . ?
C37A H37A 0.9500 . ?
C38A O17A 1.233(14) . ?
C38A O16A 1.234(15) . ?
C39A O18A 1.219(19) . ?
C39A O19A 1.297(18) . ?
O19A H19E 0.8400 . ?
C40 O20 1.24(2) . ?
C40 N1 1.39(2) . ?
C40 H40 0.9500 . ?
C41 N1 1.501(17) . ?
C41 H41A 0.9800 . ?
C41 H41B 0.9800 . ?
C41 H41C 0.9800 . ?
C42 N1 1.503(16) . ?
C42 H42A 0.9800 . ?
C42 H42B 0.9800 . ?
C42 H42C 0.9800 . ?
O5 H5B 0.9800 . ?
O5 H5C 0.9799 . ?
O21 H21B 0.8701 . ?
O21 H21C 0.8700 . ?
